data_1505033
loop_
_publ_author_name
'Vyavahare, Vinod P.'
'Chakraborty, Chaitali'
'Maity, Biswanath'
'Chattopadhyay, Subrata'
'Puranik, Vedavati G.'
'Dhavale, Dilip D.'

_publ_section_title
;
 Synthesis of 1-deoxy-1-hydroxymethyl- and 1-deoxy-1-epi-hydroxymethyl
 castanospermine as new potential immunomodulating agents.
;
_journal_issue 22
_journal_name_full 'Journal of medicinal chemistry'
_journal_page_first 5519
_journal_page_last 5523
_journal_paper_doi 10.1021/jm070660f
_journal_volume 50
_journal_year 2007
_chemical_formula_moiety 'C28 H35 N O6'
_chemical_formula_sum 'C28 H35 N O6'
_chemical_formula_weight 481.57
_chemical_melting_point 376.6(5)
_chemical_name_systematic
; 
 ? 
;
_space_group_IT_number 19
_symmetry_cell_setting orthorhombic
_symmetry_space_group_name_Hall 'P 2ac 2ab'
_symmetry_space_group_name_H-M 'P 21 21 21'
_atom_sites_solution_hydrogens geom
_atom_sites_solution_primary direct
_atom_sites_solution_secondary difmap
_audit_creation_method SHELXL-97
_cell_angle_alpha 90.00
_cell_angle_beta 90.00
_cell_angle_gamma 90.00
_cell_formula_units_Z 4
_cell_length_a 8.6763(5)
_cell_length_b 14.8970(9)
_cell_length_c 20.9747(13)
_cell_measurement_reflns_used 3151
_cell_measurement_temperature 293(2)
_cell_measurement_theta_max 17.657
_cell_measurement_theta_min 2.375
_cell_volume 2711.0(3)
_computing_cell_refinement 'BRUKER SAINT'
_computing_data_collection 'BRUKER SMART'
_computing_data_reduction 'BRUKER SAINT'
_computing_molecular_graphics SHELXTL
_computing_publication_material SHELXTL
_computing_structure_refinement 'SHELXL-97 (Sheldrick, 1997)'
_computing_structure_solution 'SHELXS-97 (Sheldrick, 1990)'
_diffrn_ambient_temperature 293(2)
_diffrn_measured_fraction_theta_full 1.000
_diffrn_measured_fraction_theta_max 1.000
_diffrn_measurement_device ' Bruker Smart APEX'
_diffrn_measurement_device_type ' CCD Area Detector'
_diffrn_measurement_method 'Omega Scan'
_diffrn_radiation_monochromator graphite
_diffrn_radiation_source 'fine-focus sealed tube'
_diffrn_radiation_type MoK\a
_diffrn_radiation_wavelength 0.71073
_diffrn_reflns_av_R_equivalents 0.0563
_diffrn_reflns_av_sigmaI/netI 0.0546
_diffrn_reflns_limit_h_max 11
_diffrn_reflns_limit_h_min -11
_diffrn_reflns_limit_k_max 19
_diffrn_reflns_limit_k_min -19
_diffrn_reflns_limit_l_max 26
_diffrn_reflns_limit_l_min -26
_diffrn_reflns_number 30586
_diffrn_reflns_theta_full 27.00
_diffrn_reflns_theta_max 27.00
_diffrn_reflns_theta_min 1.68
_exptl_absorpt_coefficient_mu 0.082
_exptl_absorpt_correction_T_max 0.9908
_exptl_absorpt_correction_T_min 0.9646
_exptl_absorpt_correction_type multi-scan
_exptl_absorpt_process_details 'Bruker SADABS'
_exptl_crystal_colour colourless
_exptl_crystal_density_diffrn 1.180
_exptl_crystal_density_method 'not measured'
_exptl_crystal_description rectangular
_exptl_crystal_F_000 1032
_exptl_crystal_size_max 0.44
_exptl_crystal_size_mid 0.23
_exptl_crystal_size_min 0.11
_refine_diff_density_max 0.131
_refine_diff_density_min -0.114
_refine_diff_density_rms 0.029
_refine_ls_abs_structure_details 'Flack H D (1983), Acta Cryst. A39, 876-881'
_refine_ls_abs_structure_Flack 1.0(11)
_refine_ls_extinction_method none
_refine_ls_goodness_of_fit_ref 0.987
_refine_ls_hydrogen_treatment riding
_refine_ls_matrix_type full
_refine_ls_number_parameters 319
_refine_ls_number_reflns 5895
_refine_ls_number_restraints 0
_refine_ls_restrained_S_all 0.987
_refine_ls_R_factor_all 0.1195
_refine_ls_R_factor_gt 0.0508
_refine_ls_shift/su_max 0.000
_refine_ls_shift/su_mean 0.000
_refine_ls_structure_factor_coef Fsqd
_refine_ls_weighting_details 'calc w=1/[\s^2^(Fo^2^)+(0.0583P)^2^+0.0502P] where P=(Fo^2^+2Fc^2^)/3'
_refine_ls_weighting_scheme calc
_refine_ls_wR_factor_gt 0.1051
_refine_ls_wR_factor_ref 0.1269
_reflns_number_gt 3082
_reflns_number_total 5895
_reflns_threshold_expression >2sigma(I)
_cod_data_source_file jm070660f-file003.cif
_cod_data_source_block C28H35NO6compound7a
_cod_depositor_comments
;
The following automatic conversions were performed:

'_chemical_melting_point' value '103-104 degree centigrade' was
changed to '376.6(5)' - it was converted from degrees Celsius(C) to
Kelvins(K), the average value was taken and precision was
estimated.

'_symmetry_cell_setting' value 'Orthorhombic' changed to
'orthorhombic' according to
/home/saulius/struct/CIF-dictionaries/cif_core.dic dictionary named
'cif_core.dic' version 2.4.1 from 2010-06-29.

Automatic conversion script
Id: cif_fix_values 1715 2011-07-08 13:25:40Z adriana 
;
_cod_original_sg_symbol_H-M P212121
_cod_database_code 1505033

loop_
_symmetry_equiv_pos_as_xyz
'x, y, z'
'-x+1/2, -y, z+1/2'
'-x, y+1/2, -z+1/2'
'x+1/2, -y+1/2, -z'

loop_
_atom_site_label
_atom_site_type_symbol
_atom_site_fract_x
_atom_site_fract_y
_atom_site_fract_z
_atom_site_U_iso_or_equiv
_atom_site_adp_type
_atom_site_occupancy
_atom_site_symmetry_multiplicity
_atom_site_calc_flag
_atom_site_refinement_flags
O1 O 1.07268(16) 0.12287(11) 0.04450(7) 0.0650(4) Uani 1 1 d .
O2 O 1.0038(2) 0.26617(12) 0.07665(10) 0.0896(6) Uani 1 1 d .
O3 O 0.76612(19) 0.20700(11) 0.09565(8) 0.0733(5) Uani 1 1 d .
O4 O 0.83070(17) 0.03393(11) -0.02279(7) 0.0636(4) Uani 1 1 d .
O5 O 1.4113(3) 0.0356(2) 0.06077(13) 0.1368(10) Uani 1 1 d .
O6 O 1.2884(3) 0.08036(17) 0.14842(10) 0.1068(7) Uani 1 1 d .
N N 0.9435(2) -0.10487(13) 0.09015(9) 0.0692(6) Uani 1 1 d .
C1 C 0.9833(3) 0.19889(16) 0.03132(12) 0.0648(6) Uani 1 1 d .
H1 H 1.0057 0.2217 -0.0115 0.078 Uiso 1 1 calc R
C2 C 0.8149(2) 0.17130(15) 0.03668(11) 0.0578(6) Uani 1 1 d .
H2 H 0.7527 0.1929 0.0008 0.069 Uiso 1 1 calc R
C3 C 0.8221(3) 0.06960(14) 0.03985(10) 0.0562(6) Uani 1 1 d .
H3 H 0.7364 0.0441 0.0643 0.067 Uiso 1 1 calc R
C4 C 0.9758(2) 0.05508(15) 0.07214(10) 0.0559(6) Uani 1 1 d .
H4 H 0.9646 0.0671 0.1178 0.067 Uiso 1 1 calc R
C5 C 1.0481(3) -0.03697(16) 0.06336(11) 0.0631(6) Uani 1 1 d .
H5 H 1.0638 -0.0487 0.0178 0.076 Uiso 1 1 calc R
C6 C 1.2012(3) -0.05150(19) 0.09973(12) 0.0791(8) Uani 1 1 d .
H6 H 1.2538 -0.1017 0.0788 0.095 Uiso 1 1 calc R
C7 C 1.1456(3) -0.0861(2) 0.16403(13) 0.0858(8) Uani 1 1 d .
H7A H 1.2270 -0.1173 0.1867 0.103 Uiso 1 1 calc R
H7B H 1.1066 -0.0378 0.1905 0.103 Uiso 1 1 calc R
C8 C 1.0181(4) -0.1498(2) 0.14439(14) 0.0941(9) Uani 1 1 d .
H8A H 1.0598 -0.2075 0.1318 0.113 Uiso 1 1 calc R
H8B H 0.9455 -0.1588 0.1790 0.113 Uiso 1 1 calc R
C9 C 0.8822(3) -0.16846(19) 0.04370(14) 0.0847(8) Uani 1 1 d .
H9A H 0.9653 -0.2063 0.0283 0.102 Uiso 1 1 calc R
H9B H 0.8410 -0.1356 0.0076 0.102 Uiso 1 1 calc R
C10 C 0.7575(4) -0.22671(18) 0.07151(13) 0.0774(8) Uani 1 1 d .
C11 C 0.7680(5) -0.3185(2) 0.07048(14) 0.0993(10) Uani 1 1 d .
H11 H 0.8531 -0.3456 0.0515 0.119 Uiso 1 1 calc R
C12 C 0.6527(7) -0.3721(2) 0.0975(2) 0.1213(14) Uani 1 1 d .
H12 H 0.6624 -0.4342 0.0973 0.146 Uiso 1 1 calc R
C13 C 0.5285(6) -0.3335(3) 0.12363(19) 0.1216(13) Uani 1 1 d .
H13 H 0.4515 -0.3692 0.1413 0.146 Uiso 1 1 calc R
C14 C 0.5139(4) -0.2427(3) 0.12458(18) 0.1139(11) Uani 1 1 d .
H14 H 0.4273 -0.2161 0.1426 0.137 Uiso 1 1 calc R
C15 C 0.6284(4) -0.1903(2) 0.09863(16) 0.0984(10) Uani 1 1 d .
H15 H 0.6177 -0.1282 0.0995 0.118 Uiso 1 1 calc R
C16 C 1.3121(3) 0.0251(2) 0.10001(16) 0.0895(9) Uani 1 1 d .
C17 C 1.3800(5) 0.1636(3) 0.1509(2) 0.1640(19) Uani 1 1 d .
H17A H 1.4836 0.1512 0.1359 0.197 Uiso 1 1 calc R
H17B H 1.3345 0.2077 0.1225 0.197 Uiso 1 1 calc R
C18 C 1.3873(9) 0.1979(4) 0.2102(3) 0.250(4) Uani 1 1 d .
H18A H 1.2870 0.2185 0.2228 0.374 Uiso 1 1 calc R
H18B H 1.4583 0.2473 0.2108 0.374 Uiso 1 1 calc R
H18C H 1.4218 0.1524 0.2393 0.374 Uiso 1 1 calc R
C19 C 0.6843(3) 0.02262(19) -0.05258(12) 0.0762(7) Uani 1 1 d .
H19A H 0.6210 0.0752 -0.0451 0.091 Uiso 1 1 calc R
H19B H 0.6321 -0.0290 -0.0345 0.091 Uiso 1 1 calc R
C20 C 0.7060(3) 0.00933(17) -0.12245(13) 0.0702(7) Uani 1 1 d .
C21 C 0.8160(5) 0.0557(2) -0.15489(14) 0.1044(10) Uani 1 1 d .
H21 H 0.8808 0.0949 -0.1332 0.125 Uiso 1 1 calc R
C22 C 0.8320(6) 0.0447(3) -0.22052(18) 0.1496(16) Uani 1 1 d .
H22 H 0.9076 0.0762 -0.2426 0.179 Uiso 1 1 calc R
C23 C 0.7375(7) -0.0119(4) -0.2518(2) 0.1529(19) Uani 1 1 d .
H23 H 0.7490 -0.0199 -0.2955 0.183 Uiso 1 1 calc R
C24 C 0.6292(6) -0.0558(4) -0.2212(3) 0.159(2) Uani 1 1 d .
H24 H 0.5628 -0.0933 -0.2436 0.191 Uiso 1 1 calc R
C25 C 0.6130(4) -0.0466(2) -0.15594(17) 0.1104(11) Uani 1 1 d .
H25 H 0.5374 -0.0793 -0.1347 0.133 Uiso 1 1 calc R
C26 C 0.8653(3) 0.28016(17) 0.11188(11) 0.0721(7) Uani 1 1 d .
C27 C 0.9006(5) 0.2763(2) 0.18145(14) 0.1365(16) Uani 1 1 d .
H27A H 0.9614 0.2240 0.1903 0.205 Uiso 1 1 calc R
H27B H 0.8061 0.2736 0.2052 0.205 Uiso 1 1 calc R
H27C H 0.9571 0.3291 0.1936 0.205 Uiso 1 1 calc R
C28 C 0.7951(3) 0.36775(17) 0.09180(15) 0.0911(8) Uani 1 1 d .
H28A H 0.8604 0.4163 0.1051 0.137 Uiso 1 1 calc R
H28B H 0.6955 0.3742 0.1112 0.137 Uiso 1 1 calc R
H28C H 0.7843 0.3688 0.0463 0.137 Uiso 1 1 calc R

loop_
_atom_site_aniso_label
_atom_site_aniso_U_11
_atom_site_aniso_U_22
_atom_site_aniso_U_33
_atom_site_aniso_U_23
_atom_site_aniso_U_13
_atom_site_aniso_U_12
O1 0.0499(9) 0.0734(11) 0.0718(10) 0.0102(9) 0.0041(8) -0.0001(9)
O2 0.0665(12) 0.0793(12) 0.1231(16) -0.0244(12) 0.0003(12) -0.0132(10)
O3 0.0727(11) 0.0667(10) 0.0805(11) -0.0132(9) 0.0193(9) -0.0104(9)
O4 0.0554(9) 0.0782(10) 0.0571(9) -0.0108(8) -0.0094(8) 0.0083(8)
O5 0.0728(13) 0.202(3) 0.136(2) 0.0353(18) 0.0291(15) 0.0068(16)
O6 0.0958(15) 0.1384(18) 0.0862(14) 0.0092(14) -0.0146(12) -0.0406(15)
N 0.0832(14) 0.0636(12) 0.0609(12) 0.0037(11) -0.0062(11) 0.0033(11)
C1 0.0600(15) 0.0696(16) 0.0647(15) 0.0103(13) 0.0002(12) -0.0079(14)
C2 0.0530(13) 0.0624(14) 0.0579(14) 0.0000(12) -0.0020(12) 0.0013(12)
C3 0.0523(13) 0.0634(15) 0.0527(14) -0.0025(11) 0.0011(11) -0.0022(12)
C4 0.0527(13) 0.0674(15) 0.0475(12) 0.0031(11) 0.0032(11) -0.0028(12)
C5 0.0659(15) 0.0716(16) 0.0518(13) 0.0012(12) 0.0039(12) 0.0089(13)
C6 0.0672(17) 0.0981(19) 0.0720(17) 0.0095(15) -0.0032(14) 0.0174(17)
C7 0.0859(19) 0.102(2) 0.0698(17) 0.0196(16) -0.0183(15) 0.0089(17)
C8 0.112(2) 0.087(2) 0.0833(19) 0.0205(16) -0.0161(18) -0.0008(19)
C9 0.101(2) 0.0717(17) 0.0817(18) -0.0094(16) -0.0037(17) 0.0024(17)
C10 0.100(2) 0.0534(16) 0.0788(18) -0.0020(13) -0.0199(17) 0.0022(17)
C11 0.129(3) 0.069(2) 0.100(2) -0.0075(16) -0.029(2) 0.008(2)
C12 0.180(4) 0.063(2) 0.121(3) 0.004(2) -0.052(3) -0.012(3)
C13 0.153(4) 0.097(3) 0.114(3) 0.012(2) -0.038(3) -0.041(3)
C14 0.099(3) 0.116(3) 0.127(3) 0.008(2) -0.001(2) -0.014(2)
C15 0.112(3) 0.0720(19) 0.112(2) 0.0003(19) -0.001(2) 0.003(2)
C16 0.0582(17) 0.130(3) 0.080(2) 0.029(2) -0.0024(17) 0.012(2)
C17 0.142(4) 0.193(5) 0.157(4) 0.023(3) -0.040(3) -0.090(4)
C18 0.402(11) 0.185(5) 0.161(5) -0.014(4) -0.088(6) -0.112(6)
C19 0.0657(16) 0.0843(17) 0.0787(18) -0.0148(14) -0.0151(15) 0.0000(14)
C20 0.0697(17) 0.0668(16) 0.0741(17) -0.0153(14) -0.0214(15) 0.0183(14)
C21 0.139(3) 0.106(2) 0.069(2) -0.0006(17) -0.012(2) -0.021(2)
C22 0.187(4) 0.183(4) 0.078(3) 0.010(3) 0.002(3) -0.022(4)
C23 0.158(4) 0.220(6) 0.080(3) -0.040(3) -0.028(3) 0.018(4)
C24 0.161(4) 0.186(5) 0.131(4) -0.084(4) -0.039(3) -0.006(4)
C25 0.112(2) 0.117(3) 0.103(3) -0.046(2) -0.017(2) -0.012(2)
C26 0.0868(19) 0.0651(17) 0.0644(16) -0.0046(13) -0.0024(14) -0.0126(16)
C27 0.217(5) 0.115(3) 0.078(2) 0.005(2) -0.031(2) -0.040(3)
C28 0.0805(18) 0.0680(17) 0.125(2) -0.0020(17) -0.0066(18) 0.0012(16)

loop_
_atom_type_symbol
_atom_type_description
_atom_type_scat_dispersion_real
_atom_type_scat_dispersion_imag
_atom_type_scat_source
C C 0.0033 0.0016 'International Tables Vol C Tables 4.2.6.8 and 6.1.1.4'
H H 0.0000 0.0000 'International Tables Vol C Tables 4.2.6.8 and 6.1.1.4'
N N 0.0061 0.0033 'International Tables Vol C Tables 4.2.6.8 and 6.1.1.4'
O O 0.0106 0.0060 'International Tables Vol C Tables 4.2.6.8 and 6.1.1.4'

loop_
_geom_angle_atom_site_label_1
_geom_angle_atom_site_label_2
_geom_angle_atom_site_label_3
_geom_angle
C1 O1 C4 108.92(15)
C1 O2 C26 110.56(18)
C2 O3 C26 108.38(17)
C3 O4 C19 113.77(17)
C16 O6 C17 117.8(3)
C9 N C8 112.4(2)
C9 N C5 114.6(2)
C8 N C5 109.7(2)
O2 C1 O1 112.11(19)
O2 C1 C2 105.5(2)
O1 C1 C2 107.39(18)
O2 C1 H1 110.6
O1 C1 H1 110.6
C2 C1 H1 110.6
O3 C2 C3 110.49(18)
O3 C2 C1 104.52(19)
C3 C2 C1 103.50(18)
O3 C2 H2 112.6
C3 C2 H2 112.6
C1 C2 H2 112.6
O4 C3 C4 108.34(17)
O4 C3 C2 109.59(18)
C4 C3 C2 101.46(18)
O4 C3 H3 112.3
C4 C3 H3 112.3
C2 C3 H3 112.3
O1 C4 C3 103.59(17)
O1 C4 C5 110.13(17)
C3 C4 C5 116.05(19)
O1 C4 H4 108.9
C3 C4 H4 108.9
C5 C4 H4 108.9
N C5 C4 108.64(18)
N C5 C6 104.20(19)
C4 C5 C6 114.9(2)
N C5 H5 109.6
C4 C5 H5 109.6
C6 C5 H5 109.6
C16 C6 C7 117.4(2)
C16 C6 C5 116.6(2)
C7 C6 C5 102.2(2)
C16 C6 H6 106.6
C7 C6 H6 106.6
C5 C6 H6 106.6
C8 C7 C6 101.7(2)
C8 C7 H7A 111.4
C6 C7 H7A 111.4
C8 C7 H7B 111.4
C6 C7 H7B 111.4
H7A C7 H7B 109.3
N C8 C7 104.3(2)
N C8 H8A 110.9
C7 C8 H8A 110.9
N C8 H8B 110.9
C7 C8 H8B 110.9
H8A C8 H8B 108.9
N C9 C10 112.2(2)
N C9 H9A 109.2
C10 C9 H9A 109.2
N C9 H9B 109.2
C10 C9 H9B 109.2
H9A C9 H9B 107.9
C15 C10 C11 117.1(3)
C15 C10 C9 121.4(3)
C11 C10 C9 121.4(3)
C10 C11 C12 121.0(4)
C10 C11 H11 119.5
C12 C11 H11 119.5
C13 C12 C11 119.8(4)
C13 C12 H12 120.1
C11 C12 H12 120.1
C12 C13 C14 120.5(4)
C12 C13 H13 119.7
C14 C13 H13 119.7
C13 C14 C15 119.5(4)
C13 C14 H14 120.3
C15 C14 H14 120.3
C10 C15 C14 122.1(3)
C10 C15 H15 119.0
C14 C15 H15 119.0
O5 C16 O6 123.8(3)
O5 C16 C6 123.9(4)
O6 C16 C6 112.2(3)
C18 C17 O6 112.1(4)
C18 C17 H17A 109.2
O6 C17 H17A 109.2
C18 C17 H17B 109.2
O6 C17 H17B 109.2
H17A C17 H17B 107.9
C17 C18 H18A 109.5
C17 C18 H18B 109.5
H18A C18 H18B 109.5
C17 C18 H18C 109.5
H18A C18 H18C 109.5
H18B C18 H18C 109.5
O4 C19 C20 109.5(2)
O4 C19 H19A 109.8
C20 C19 H19A 109.8
O4 C19 H19B 109.8
C20 C19 H19B 109.8
H19A C19 H19B 108.2
C25 C20 C21 118.0(3)
C25 C20 C19 121.0(3)
C21 C20 C19 120.9(2)
C20 C21 C22 120.3(4)
C20 C21 H21 119.8
C22 C21 H21 119.8
C23 C22 C21 119.6(4)
C23 C22 H22 120.2
C21 C22 H22 120.2
C24 C23 C22 120.6(4)
C24 C23 H23 119.7
C22 C23 H23 119.7
C23 C24 C25 120.5(4)
C23 C24 H24 119.8
C25 C24 H24 119.8
C20 C25 C24 120.9(4)
C20 C25 H25 119.6
C24 C25 H25 119.6
O2 C26 O3 105.81(18)
O2 C26 C27 109.2(3)
O3 C26 C27 109.1(2)
O2 C26 C28 108.9(2)
O3 C26 C28 110.6(2)
C27 C26 C28 113.0(3)
C26 C27 H27A 109.5
C26 C27 H27B 109.5
H27A C27 H27B 109.5
C26 C27 H27C 109.5
H27A C27 H27C 109.5
H27B C27 H27C 109.5
C26 C28 H28A 109.5
C26 C28 H28B 109.5
H28A C28 H28B 109.5
C26 C28 H28C 109.5
H28A C28 H28C 109.5
H28B C28 H28C 109.5

loop_
_geom_bond_atom_site_label_1
_geom_bond_atom_site_label_2
_geom_bond_distance
O1 C1 1.400(3)
O1 C4 1.436(2)
O2 C1 1.393(3)
O2 C26 1.426(3)
O3 C2 1.411(3)
O3 C26 1.430(3)
O4 C3 1.419(2)
O4 C19 1.425(3)
O5 C16 1.201(3)
O6 C16 1.323(4)
O6 C17 1.474(4)
N C9 1.459(3)
N C8 1.470(3)
N C5 1.471(3)
C1 C2 1.522(3)
C1 H1 0.9800
C2 C3 1.518(3)
C2 H2 0.9800
C3 C4 1.512(3)
C3 H3 0.9800
C4 C5 1.519(3)
C4 H4 0.9800
C5 C6 1.547(3)
C5 H5 0.9800
C6 C16 1.493(4)
C6 C7 1.522(4)
C6 H6 0.9800
C7 C8 1.514(4)
C7 H7A 0.9700
C7 H7B 0.9700
C8 H8A 0.9700
C8 H8B 0.9700
C9 C10 1.505(4)
C9 H9A 0.9700
C9 H9B 0.9700
C10 C15 1.369(4)
C10 C11 1.371(4)
C11 C12 1.399(5)
C11 H11 0.9300
C12 C13 1.339(6)
C12 H12 0.9300
C13 C14 1.359(5)
C13 H13 0.9300
C14 C15 1.375(4)
C14 H14 0.9300
C15 H15 0.9300
C17 C18 1.346(6)
C17 H17A 0.9700
C17 H17B 0.9700
C18 H18A 0.9600
C18 H18B 0.9600
C18 H18C 0.9600
C19 C20 1.491(4)
C19 H19A 0.9700
C19 H19B 0.9700
C20 C25 1.356(4)
C20 C21 1.360(4)
C21 C22 1.393(5)
C21 H21 0.9300
C22 C23 1.347(6)
C22 H22 0.9300
C23 C24 1.312(6)
C23 H23 0.9300
C24 C25 1.383(6)
C24 H24 0.9300
C25 H25 0.9300
C26 C27 1.492(4)
C26 C28 1.501(4)
C27 H27A 0.9600
C27 H27B 0.9600
C27 H27C 0.9600
C28 H28A 0.9600
C28 H28B 0.9600
C28 H28C 0.9600

loop_
_geom_torsion_atom_site_label_1
_geom_torsion_atom_site_label_2
_geom_torsion_atom_site_label_3
_geom_torsion_atom_site_label_4
_geom_torsion
C26 O2 C1 O1 -113.8(2)
C26 O2 C1 C2 2.7(3)
C4 O1 C1 O2 102.1(2)
C4 O1 C1 C2 -13.3(2)
C26 O3 C2 C3 133.8(2)
C26 O3 C2 C1 23.1(2)
O2 C1 C2 O3 -15.8(2)
O1 C1 C2 O3 104.0(2)
O2 C1 C2 C3 -131.49(19)
O1 C1 C2 C3 -11.8(2)
C19 O4 C3 C4 165.0(2)
C19 O4 C3 C2 -85.1(2)
O3 C2 C3 O4 164.62(17)
C1 C2 C3 O4 -84.0(2)
O3 C2 C3 C4 -81.0(2)
C1 C2 C3 C4 30.4(2)
C1 O1 C4 C3 33.2(2)
C1 O1 C4 C5 157.96(18)
O4 C3 C4 O1 76.5(2)
C2 C3 C4 O1 -38.8(2)
O4 C3 C4 C5 -44.3(2)
C2 C3 C4 C5 -159.62(19)
C9 N C5 C4 116.4(2)
C8 N C5 C4 -116.0(2)
C9 N C5 C6 -120.6(2)
C8 N C5 C6 6.9(3)
O1 C4 C5 N -178.02(17)
C3 C4 C5 N -60.8(2)
O1 C4 C5 C6 65.7(2)
C3 C4 C5 C6 -177.0(2)
N C5 C6 C16 -159.6(2)
C4 C5 C6 C16 -40.9(3)
N C5 C6 C7 -30.2(3)
C4 C5 C6 C7 88.6(2)
C16 C6 C7 C8 170.5(2)
C5 C6 C7 C8 41.5(3)
C9 N C8 C7 148.1(2)
C5 N C8 C7 19.3(3)
C6 C7 C8 N -37.7(3)
C8 N C9 C10 62.9(3)
C5 N C9 C10 -170.9(2)
N C9 C10 C15 56.7(4)
N C9 C10 C11 -123.6(3)
C15 C10 C11 C12 -1.5(4)
C9 C10 C11 C12 178.9(3)
C10 C11 C12 C13 1.4(5)
C11 C12 C13 C14 -0.5(6)
C12 C13 C14 C15 -0.3(6)
C11 C10 C15 C14 0.8(5)
C9 C10 C15 C14 -179.6(3)
C13 C14 C15 C10 0.1(5)
C17 O6 C16 O5 5.7(4)
C17 O6 C16 C6 -174.2(3)
C7 C6 C16 O5 147.5(3)
C5 C6 C16 O5 -90.7(3)
C7 C6 C16 O6 -32.6(3)
C5 C6 C16 O6 89.2(3)
C16 O6 C17 C18 -158.4(5)
C3 O4 C19 C20 164.6(2)
O4 C19 C20 C25 144.5(3)
O4 C19 C20 C21 -38.1(3)
C25 C20 C21 C22 -0.5(5)
C19 C20 C21 C22 -178.0(3)
C20 C21 C22 C23 0.3(6)
C21 C22 C23 C24 0.9(8)
C22 C23 C24 C25 -1.8(9)
C21 C20 C25 C24 -0.4(5)
C19 C20 C25 C24 177.1(4)
C23 C24 C25 C20 1.6(7)
C1 O2 C26 O3 11.2(3)
C1 O2 C26 C27 128.5(2)
C1 O2 C26 C28 -107.6(2)
C2 O3 C26 O2 -21.8(2)
C2 O3 C26 C27 -139.1(3)
C2 O3 C26 C28 96.0(2)

loop_
_cod_related_entry_id
_cod_related_entry_database
_cod_related_entry_code
1 ChemSpider 30651545
